data_4082389
loop_
_publ_author_name
'Komiyama, Yoko'
'Kuwabara, Junpei'
'Kanbara, Takaki'

_publ_section_title
;
 Deprotonation-Induced Structural Changes in SNS-Pincer Ruthenium
 Complexes with Secondary Thioamide Groups
;
_journal_issue 4
_journal_name_full Organometallics
_journal_page_first 885
_journal_paper_doi 10.1021/om400969p
_journal_volume 33
_journal_year 2014
_chemical_formula_moiety 'C23 H16 Cl7 N3 O2 Ru S2 '
_chemical_formula_sum 'C23 H16 Cl7 N3 O2 Ru S2'
_chemical_formula_weight 779.76
_space_group_IT_number 14
_symmetry_cell_setting monoclinic
_symmetry_Int_Tables_number 14
_symmetry_space_group_name_Hall '-P 2ybc'
_symmetry_space_group_name_H-M 'P 1 21/c 1'
_cell_angle_alpha 90.0000
_cell_angle_beta 103.7360(10)
_cell_angle_gamma 90.0000
_cell_formula_units_Z 4
_cell_length_a 14.9769(14)
_cell_length_b 19.9681(19)
_cell_length_c 10.2599(10)
_cell_measurement_reflns_used 5134
_cell_measurement_temperature 90
_cell_measurement_theta_max 27.09
_cell_measurement_theta_min 2.41
_cell_volume 2980.6(5)
_computing_cell_refinement 'MSC/AFC Diffractometer Control'
_computing_data_collection 'MSC/AFC Diffractometer Control'
_computing_data_reduction CrystalStructure
_computing_publication_material 'CrystalStructure 3.8'
_computing_structure_refinement SHELXL
_computing_structure_solution SIR2002
_diffrn_ambient_temperature 90
_diffrn_detector_area_resol_mean 8.333
_diffrn_measured_fraction_theta_full 0.995
_diffrn_measured_fraction_theta_max 0.995
_diffrn_measurement_device_type 'Bruker APEX-II CCD'
_diffrn_measurement_method 'phi and omega scans'
_diffrn_radiation_monochromator 'Bruker Helios multilayer confocal mirror'
_diffrn_radiation_source 'Bruker TXS fine-focus rotating anode'
_diffrn_radiation_type 'Mo K\a'
_diffrn_radiation_wavelength 0.71073
_diffrn_reflns_av_R_equivalents 0.034
_diffrn_reflns_limit_h_max 12
_diffrn_reflns_limit_h_min -19
_diffrn_reflns_limit_k_max 25
_diffrn_reflns_limit_k_min -23
_diffrn_reflns_limit_l_max 12
_diffrn_reflns_limit_l_min -13
_diffrn_reflns_number 16402
_diffrn_reflns_theta_full 27.10
_diffrn_reflns_theta_max 27.10
_diffrn_standards_decay_% 0.00
_diffrn_standards_interval_count 0
_diffrn_standards_number 0
_exptl_absorpt_coefficient_mu 1.321
_exptl_absorpt_correction_T_max 0.7455
_exptl_absorpt_correction_T_min 0.6575
_exptl_absorpt_correction_type empirical
_exptl_absorpt_process_details
;
SADABS V2008/1 (Bruker AXS)
;
_exptl_crystal_colour red
_exptl_crystal_density_diffrn 1.738
_exptl_crystal_density_method 'not measured'
_exptl_crystal_description nONE
_exptl_crystal_F_000 1544.00
_exptl_crystal_size_max 0.10
_exptl_crystal_size_mid 0.10
_exptl_crystal_size_min 0.03
_refine_diff_density_max 1.96
_refine_diff_density_min -1.47
_refine_ls_extinction_method none
_refine_ls_goodness_of_fit_ref 1.020
_refine_ls_hydrogen_treatment refall
_refine_ls_number_parameters 408
_refine_ls_number_reflns 6544
_refine_ls_R_factor_gt 0.0390
_refine_ls_shift/su_max 0.0000
_refine_ls_structure_factor_coef Fsqd
_refine_ls_weighting_details 'w = 1/[\s^2^(Fo^2^)+(0.0375P)^2^+6.2442P] where P=(Fo^2^+2Fc^2^)/3'
_refine_ls_weighting_scheme calc
_refine_ls_wR_factor_ref 0.0951
_reflns_number_gt 5078
_reflns_number_total 6544
_reflns_threshold_expression F^2^>2.0\s(F^2^)
_cod_data_source_file om400969p_si_001.cif
_cod_data_source_block '_kmy221ba'
_cod_original_formula_sum 'C23 H16 Cl7 N3 O2 Ru S2 '
_cod_database_code 4082389

loop_
_symmetry_equiv_pos_site_id
_symmetry_equiv_pos_as_xyz
1 +X,+Y,+Z
2 -X,1/2+Y,1/2-Z
3 -X,-Y,-Z
4 +X,1/2-Y,1/2+Z

loop_
_atom_site_label
_atom_site_type_symbol
_atom_site_fract_x
_atom_site_fract_y
_atom_site_fract_z
_atom_site_U_iso_or_equiv
_atom_site_adp_type
_atom_site_occupancy
_atom_site_symmetry_multiplicity
_atom_site_calc_flag
Ru(1) Ru 0.291320(19) 0.578624(14) 0.47001(3) 0.01390(7) Uani 1.00 1 d
Cl(1) Cl 0.17083(6) 0.61950(4) 0.57638(8) 0.01751(17) Uani 1.00 1 d
Cl(2) Cl 0.03251(7) 0.42328(5) 0.62013(9) 0.0292(2) Uani 1.00 1 d
Cl(3) Cl 0.22742(7) 0.39584(5) 0.71899(10) 0.0328(2) Uani 1.00 1 d
Cl(4) Cl 0.12973(7) 0.47294(5) 0.87767(9) 0.0317(2) Uani 1.00 1 d
Cl(5) Cl 0.68582(12) 0.75555(8) 0.5537(2) 0.1034(7) Uani 1.00 1 d
Cl(6) Cl 0.58527(10) 0.64375(9) 0.42170(19) 0.0785(5) Uani 1.00 1 d
Cl(7) Cl 0.59878(14) 0.66171(14) 0.6977(2) 0.1098(8) Uani 1.00 1 d
S(1) S 0.35093(6) 0.68921(4) 0.48731(9) 0.01904(18) Uani 1.00 1 d
S(2) S 0.20767(6) 0.47826(4) 0.41090(8) 0.01677(17) Uani 1.00 1 d
O(1) O 0.3957(2) 0.52679(15) 0.7402(2) 0.0310(6) Uani 1.00 1 d
O(2) O 0.4372(2) 0.51817(16) 0.3521(2) 0.0333(6) Uani 1.00 1 d
N(1) N 0.21126(19) 0.61419(14) 0.2872(2) 0.0130(5) Uani 1.00 1 d
N(2) N 0.2871(2) 0.78606(15) 0.3163(3) 0.0191(6) Uani 1.00 1 d
N(3) N 0.1005(2) 0.46146(14) 0.1614(2) 0.0174(6) Uani 1.00 1 d
C(1) C 0.3576(2) 0.54700(19) 0.6393(3) 0.0198(7) Uani 1.00 1 d
C(2) C 0.3824(2) 0.54277(19) 0.3936(3) 0.0200(7) Uani 1.00 1 d
C(3) C 0.2835(2) 0.72181(17) 0.3456(3) 0.0156(6) Uani 1.00 1 d
C(4) C 0.1477(2) 0.50129(18) 0.2491(3) 0.0157(7) Uani 1.00 1 d
C(5) C 0.2173(2) 0.67902(17) 0.2507(3) 0.0141(6) Uani 1.00 1 d
C(6) C 0.1624(2) 0.70328(19) 0.1316(3) 0.0178(7) Uani 1.00 1 d
C(7) C 0.0986(2) 0.66138(19) 0.0516(3) 0.0202(7) Uani 1.00 1 d
C(8) C 0.0919(2) 0.59609(18) 0.0896(3) 0.0174(7) Uani 1.00 1 d
C(9) C 0.1509(2) 0.57266(17) 0.2073(3) 0.0160(6) Uani 1.00 1 d
C(10) C 0.3437(2) 0.83496(19) 0.4007(3) 0.0219(8) Uani 1.00 1 d
C(11) C 0.2996(3) 0.8891(2) 0.4418(3) 0.0259(8) Uani 1.00 1 d
C(12) C 0.3522(3) 0.9370(2) 0.5237(4) 0.0327(10) Uani 1.00 1 d
C(13) C 0.4466(3) 0.9306(2) 0.5602(4) 0.0407(12) Uani 1.00 1 d
C(14) C 0.4895(3) 0.8773(2) 0.5166(5) 0.0405(11) Uani 1.00 1 d
C(15) C 0.4381(2) 0.8282(2) 0.4360(4) 0.0305(9) Uani 1.00 1 d
C(16) C 0.0920(2) 0.39350(18) 0.1958(3) 0.0180(7) Uani 1.00 1 d
C(17) C 0.1316(2) 0.3434(2) 0.1330(3) 0.0229(8) Uani 1.00 1 d
C(18) C 0.1198(2) 0.2768(2) 0.1623(4) 0.0280(9) Uani 1.00 1 d
C(19) C 0.0673(2) 0.2592(2) 0.2520(4) 0.0274(8) Uani 1.00 1 d
C(20) C 0.0289(2) 0.3088(2) 0.3139(4) 0.0258(8) Uani 1.00 1 d
C(21) C 0.0392(2) 0.3758(2) 0.2854(3) 0.0224(8) Uani 1.00 1 d
C(22) C 0.1383(2) 0.4545(2) 0.7132(3) 0.0231(8) Uani 1.00 1 d
C(23) C 0.6558(3) 0.6733(2) 0.5696(5) 0.0453(12) Uani 1.00 1 d
H(1) H 0.253(3) 0.800(2) 0.254(5) 0.064(18) Uiso 1.00 1 c
H(2) H 0.170(2) 0.744(2) 0.104(3) 0.013(9) Uiso 1.00 1 c
H(3) H 0.062(2) 0.6777(19) -0.026(3) 0.017(9) Uiso 1.00 1 c
H(4) H 0.052(2) 0.567(2) 0.044(3) 0.021(10) Uiso 1.00 1 c
H(5) H 0.231(2) 0.889(2) 0.409(3) 0.024(10) Uiso 1.00 1 c
H(6) H 0.322(3) 0.971(2) 0.546(4) 0.035(13) Uiso 1.00 1 c
H(7) H 0.482(4) 0.964(3) 0.618(5) 0.076(18) Uiso 1.00 1 c
H(8) H 0.545(3) 0.877(2) 0.535(4) 0.028(12) Uiso 1.00 1 c
H(9) H 0.464(2) 0.791(2) 0.402(3) 0.017(9) Uiso 1.00 1 c
H(10) H 0.163(2) 0.354(2) 0.073(4) 0.028(11) Uiso 1.00 1 c
H(11) H 0.143(2) 0.245(2) 0.122(4) 0.032(12) Uiso 1.00 1 c
H(12) H 0.062(2) 0.218(2) 0.272(3) 0.021(10) Uiso 1.00 1 c
H(13) H -0.005(2) 0.299(2) 0.367(4) 0.027(11) Uiso 1.00 1 c
H(14) H 0.017(2) 0.408(2) 0.326(3) 0.021(10) Uiso 1.00 1 c
H(15) H 0.710(2) 0.649(2) 0.594(4) 0.024(10) Uiso 1.00 1 c
H(16) H 0.152(2) 0.498(2) 0.671(3) 0.017(9) Uiso 1.00 1 c

loop_
_atom_site_aniso_label
_atom_site_aniso_U_11
_atom_site_aniso_U_22
_atom_site_aniso_U_33
_atom_site_aniso_U_12
_atom_site_aniso_U_13
_atom_site_aniso_U_23
Ru(1) 0.01488(14) 0.01278(14) 0.01219(13) 0.00135(11) -0.00049(10) 0.00077(11)
Cl(1) 0.0192(4) 0.0143(4) 0.0180(4) 0.0016(3) 0.0023(3) -0.0020(3)
Cl(2) 0.0289(5) 0.0349(5) 0.0220(4) -0.0010(4) 0.0026(3) -0.0008(4)
Cl(3) 0.0334(5) 0.0308(5) 0.0340(5) 0.0105(4) 0.0075(4) 0.0030(4)
Cl(4) 0.0363(5) 0.0371(5) 0.0220(4) -0.0026(4) 0.0075(4) -0.0063(4)
Cl(5) 0.0607(10) 0.0366(8) 0.179(2) -0.0063(7) -0.0379(11) 0.0123(10)
Cl(6) 0.0371(7) 0.0911(12) 0.1064(12) -0.0070(7) 0.0155(7) -0.0618(10)
Cl(7) 0.0764(12) 0.182(2) 0.0746(12) 0.0380(14) 0.0254(10) 0.0080(13)
S(1) 0.0196(4) 0.0166(4) 0.0171(4) -0.0032(3) -0.0033(3) 0.0020(3)
S(2) 0.0218(4) 0.0118(4) 0.0143(4) 0.0006(3) -0.0006(3) 0.0011(3)
O(1) 0.0347(16) 0.0390(17) 0.0153(12) 0.0149(13) -0.0021(11) 0.0013(12)
O(2) 0.0296(16) 0.0430(18) 0.0298(15) 0.0102(13) 0.0120(13) 0.0019(13)
N(1) 0.0146(14) 0.0124(14) 0.0111(13) 0.0021(10) 0.0009(10) 0.0012(10)
N(2) 0.0203(16) 0.0151(15) 0.0184(15) -0.0037(12) -0.0022(12) -0.0001(12)
N(3) 0.0237(16) 0.0123(14) 0.0148(13) -0.0013(11) 0.0015(12) -0.0001(11)
C(1) 0.0172(17) 0.0208(19) 0.0201(18) 0.0047(14) 0.0017(14) -0.0052(15)
C(2) 0.0200(18) 0.023(2) 0.0143(16) 0.0018(15) -0.0008(14) 0.0057(14)
C(3) 0.0169(17) 0.0136(17) 0.0165(16) -0.0006(13) 0.0040(13) 0.0009(13)
C(4) 0.0168(17) 0.0161(17) 0.0138(15) 0.0024(13) 0.0029(13) 0.0012(13)
C(5) 0.0142(16) 0.0147(17) 0.0140(15) 0.0012(12) 0.0045(13) -0.0013(13)
C(6) 0.0197(18) 0.0127(17) 0.0196(17) -0.0007(14) 0.0018(14) 0.0017(14)
C(7) 0.0221(19) 0.0206(19) 0.0144(16) 0.0029(15) -0.0022(14) 0.0013(14)
C(8) 0.0147(17) 0.0191(18) 0.0164(16) -0.0017(14) -0.0002(13) -0.0018(14)
C(9) 0.0175(17) 0.0165(17) 0.0146(15) -0.0001(13) 0.0049(13) -0.0017(13)
C(10) 0.027(2) 0.0187(19) 0.0162(17) -0.0085(15) -0.0027(14) 0.0038(14)
C(11) 0.033(2) 0.024(2) 0.0199(18) -0.0092(17) 0.0035(16) -0.0025(15)
C(12) 0.049(2) 0.027(2) 0.024(2) -0.013(2) 0.0132(19) -0.0079(17)
C(13) 0.054(3) 0.039(2) 0.024(2) -0.025(2) -0.002(2) 0.0006(19)
C(14) 0.028(2) 0.038(2) 0.046(2) -0.015(2) -0.010(2) 0.011(2)
C(15) 0.026(2) 0.024(2) 0.037(2) -0.0064(17) -0.0003(18) 0.0059(18)
C(16) 0.0176(17) 0.0160(17) 0.0162(16) -0.0016(13) -0.0044(13) 0.0004(13)
C(17) 0.024(2) 0.023(2) 0.0214(18) -0.0006(15) 0.0033(16) 0.0007(15)
C(18) 0.033(2) 0.018(2) 0.030(2) 0.0086(16) 0.0013(17) -0.0033(16)
C(19) 0.034(2) 0.0130(19) 0.030(2) -0.0030(16) -0.0021(17) 0.0077(16)
C(20) 0.030(2) 0.023(2) 0.024(2) -0.0044(16) 0.0054(17) 0.0032(16)
C(21) 0.028(2) 0.0180(19) 0.0198(18) -0.0006(15) 0.0024(15) -0.0051(15)
C(22) 0.029(2) 0.0182(19) 0.0226(18) 0.0000(15) 0.0072(16) -0.0016(15)
C(23) 0.033(2) 0.037(2) 0.063(3) 0.011(2) 0.005(2) -0.007(2)

loop_
_atom_type_symbol
_atom_type_description
_atom_type_scat_dispersion_real
_atom_type_scat_dispersion_imag
_atom_type_scat_source
C C 0.003 0.002
;
International Tables for Crystallography
(1992, Vol. C, Tables 4.2.6.8 and 6.1.1.4)
;
H H 0.000 0.000
;
International Tables for Crystallography
(1992, Vol. C, Table 6.1.1.4)
;
N N 0.006 0.003
;
International Tables for Crystallography
(1992, Vol. C, Tables 4.2.6.8 and 6.1.1.4)
;
O O 0.011 0.006
;
International Tables for Crystallography
(1992, Vol. C, Tables 4.2.6.8 and 6.1.1.4)
;
S S 0.125 0.123
;
International Tables for Crystallography
(1992, Vol. C, Tables 4.2.6.8 and 6.1.1.4)
;
Cl Cl 0.148 0.159
;
International Tables for Crystallography
(1992, Vol. C, Tables 4.2.6.8 and 6.1.1.4)
;
Ru Ru -1.259 0.836
;
International Tables for Crystallography
(1992, Vol. C, Tables 4.2.6.8 and 6.1.1.4)
;

loop_
_geom_angle_atom_site_label_1
_geom_angle_atom_site_label_2
_geom_angle_atom_site_label_3
_geom_angle
_geom_angle_publ_flag
Cl(1) Ru(1) S(1) 87.74(3) yes
Cl(1) Ru(1) S(2) 89.72(3) yes
Cl(1) Ru(1) N(1) 87.75(8) yes
Cl(1) Ru(1) C(1) 89.07(12) yes
Cl(1) Ru(1) C(2) 176.72(11) yes
S(1) Ru(1) S(2) 167.13(2) yes
S(1) Ru(1) N(1) 82.92(7) yes
S(1) Ru(1) C(1) 97.80(11) yes
S(1) Ru(1) C(2) 95.08(11) yes
S(2) Ru(1) N(1) 84.37(7) yes
S(2) Ru(1) C(1) 94.77(11) yes
S(2) Ru(1) C(2) 87.88(11) yes
N(1) Ru(1) C(1) 176.71(14) yes
N(1) Ru(1) C(2) 94.23(13) yes
C(1) Ru(1) C(2) 88.90(15) yes
Ru(1) S(1) C(3) 99.01(11) yes
Ru(1) S(2) C(4) 98.15(12) yes
Ru(1) N(1) C(5) 120.58(19) yes
Ru(1) N(1) C(9) 119.6(2) yes
C(5) N(1) C(9) 119.8(2) yes
C(3) N(2) C(10) 124.9(2) yes
C(4) N(3) C(16) 119.2(2) yes
Ru(1) C(1) O(1) 178.2(3) yes
Ru(1) C(2) O(2) 176.1(3) yes
S(1) C(3) N(2) 121.4(2) yes
S(1) C(3) C(5) 120.8(2) yes
N(2) C(3) C(5) 117.8(2) yes
S(2) C(4) N(3) 125.2(2) yes
S(2) C(4) C(9) 118.6(2) yes
N(3) C(4) C(9) 116.2(2) yes
N(1) C(5) C(3) 116.5(2) yes
N(1) C(5) C(6) 120.8(2) yes
C(3) C(5) C(6) 122.7(3) yes
C(5) C(6) C(7) 119.5(3) yes
C(6) C(7) C(8) 119.5(3) yes
C(7) C(8) C(9) 119.4(3) yes
N(1) C(9) C(4) 118.3(2) yes
N(1) C(9) C(8) 120.9(3) yes
C(4) C(9) C(8) 120.8(2) yes
N(2) C(10) C(11) 117.3(3) yes
N(2) C(10) C(15) 120.8(3) yes
C(11) C(10) C(15) 122.0(3) yes
C(10) C(11) C(12) 118.7(4) yes
C(11) C(12) C(13) 119.9(4) yes
C(12) C(13) C(14) 120.7(4) yes
C(13) C(14) C(15) 120.3(4) yes
C(10) C(15) C(14) 118.4(4) yes
N(3) C(16) C(17) 120.0(3) yes
N(3) C(16) C(21) 120.4(3) yes
C(17) C(16) C(21) 119.5(3) yes
C(16) C(17) C(18) 119.9(4) yes
C(17) C(18) C(19) 120.6(4) yes
C(18) C(19) C(20) 119.2(3) yes
C(19) C(20) C(21) 121.2(4) yes
C(16) C(21) C(20) 119.6(3) yes
Cl(2) C(22) Cl(3) 111.0(2) yes
Cl(2) C(22) Cl(4) 109.5(2) yes
Cl(3) C(22) Cl(4) 109.39(19) yes
Cl(5) C(23) Cl(6) 111.1(3) yes
Cl(5) C(23) Cl(7) 112.5(3) yes
Cl(6) C(23) Cl(7) 108.0(2) yes
C(3) N(2) H(1) 119(4) no
C(10) N(2) H(1) 116(4) no
C(5) C(6) H(2) 121(2) no
C(7) C(6) H(2) 120(2) no
C(6) C(7) H(3) 119(2) no
C(8) C(7) H(3) 121(2) no
C(7) C(8) H(4) 125(2) no
C(9) C(8) H(4) 116(2) no
C(10) C(11) H(5) 115(2) no
C(12) C(11) H(5) 126(2) no
C(11) C(12) H(6) 116(2) no
C(13) C(12) H(6) 124(2) no
C(12) C(13) H(7) 119(3) no
C(14) C(13) H(7) 120(3) no
C(13) C(14) H(8) 118(3) no
C(15) C(14) H(8) 122(3) no
C(10) C(15) H(9) 118(2) no
C(14) C(15) H(9) 123(2) no
C(16) C(17) H(10) 120(2) no
C(18) C(17) H(10) 120(2) no
C(17) C(18) H(11) 120(3) no
C(19) C(18) H(11) 119(3) no
C(18) C(19) H(12) 120(2) no
C(20) C(19) H(12) 120(2) no
C(19) C(20) H(13) 121(3) no
C(21) C(20) H(13) 118(3) no
C(16) C(21) H(14) 118(2) no
C(20) C(21) H(14) 122(2) no
Cl(2) C(22) H(16) 108.4(18) no
Cl(3) C(22) H(16) 111(2) no
Cl(4) C(22) H(16) 108(2) no
Cl(5) C(23) H(15) 107(2) no
Cl(6) C(23) H(15) 112(2) no
Cl(7) C(23) H(15) 106(2) no

loop_
_geom_bond_atom_site_label_1
_geom_bond_atom_site_label_2
_geom_bond_distance
_geom_bond_publ_flag
Ru(1) Cl(1) 2.4595(9) yes
Ru(1) S(1) 2.3726(8) yes
Ru(1) S(2) 2.3649(8) yes
Ru(1) N(1) 2.096(2) yes
Ru(1) C(1) 1.893(3) yes
Ru(1) C(2) 1.870(4) yes
Cl(2) C(22) 1.758(3) yes
Cl(3) C(22) 1.767(4) yes
Cl(4) C(22) 1.761(4) yes
Cl(5) C(23) 1.722(5) yes
Cl(6) C(23) 1.733(5) yes
Cl(7) C(23) 1.744(6) yes
S(1) C(3) 1.691(3) yes
S(2) C(4) 1.751(3) yes
O(1) C(1) 1.131(4) yes
O(2) C(2) 1.124(5) yes
N(1) C(5) 1.356(4) yes
N(1) C(9) 1.351(4) yes
N(2) C(3) 1.322(4) yes
N(2) C(10) 1.439(4) yes
N(3) C(4) 1.280(4) yes
N(3) C(16) 1.415(4) yes
C(3) C(5) 1.484(4) yes
C(4) C(9) 1.492(4) yes
C(5) C(6) 1.388(4) yes
C(6) C(7) 1.384(4) yes
C(7) C(8) 1.371(5) yes
C(8) C(9) 1.396(4) yes
C(10) C(11) 1.383(5) yes
C(10) C(15) 1.380(5) yes
C(11) C(12) 1.389(5) yes
C(12) C(13) 1.380(7) yes
C(13) C(14) 1.373(7) yes
C(14) C(15) 1.390(6) yes
C(16) C(17) 1.396(5) yes
C(16) C(21) 1.393(5) yes
C(17) C(18) 1.383(5) yes
C(18) C(19) 1.391(6) yes
C(19) C(20) 1.375(6) yes
C(20) C(21) 1.385(5) yes
N(2) H(1) 0.77(5) no
C(6) H(2) 0.88(4) no
C(7) H(3) 0.91(3) no
C(8) H(4) 0.89(3) no
C(11) H(5) 1.00(4) no
C(12) H(6) 0.87(4) no
C(13) H(7) 0.97(6) no
C(14) H(8) 0.81(4) no
C(15) H(9) 0.94(4) no
C(17) H(10) 0.88(4) no
C(18) H(11) 0.87(4) no
C(19) H(12) 0.85(4) no
C(20) H(13) 0.84(4) no
C(21) H(14) 0.88(4) no
C(22) H(16) 1.00(4) no
C(23) H(15) 0.92(4) no

loop_
_geom_contact_atom_site_label_1
_geom_contact_atom_site_label_2
_geom_contact_distance
_geom_contact_site_symmetry_2
Ru(1) O(1) 3.023(2) .
Ru(1) O(2) 2.992(3) .
Ru(1) C(3) 3.122(3) .
Ru(1) C(4) 3.136(3) .
Ru(1) C(5) 3.021(3) .
Ru(1) C(9) 3.002(3) .
Cl(1) Cl(2) 3.3396(12) 3_566
Cl(1) S(1) 3.3495(13) .
Cl(1) S(2) 3.4038(11) .
Cl(1) N(1) 3.168(3) .
Cl(1) N(2) 3.258(3) 4_565
Cl(1) C(1) 3.079(3) .
Cl(1) C(6) 3.591(3) 4_565
Cl(2) Cl(1) 3.3396(12) 3_566
Cl(2) Cl(3) 2.9059(14) .
Cl(2) Cl(4) 2.8737(12) .
Cl(2) C(21) 3.587(4) .
Cl(3) Cl(2) 2.9059(14) .
Cl(3) Cl(4) 2.8797(15) .
Cl(3) Cl(6) 3.536(2) 3_666
Cl(3) S(2) 3.5134(13) .
Cl(4) Cl(2) 2.8737(12) .
Cl(4) Cl(3) 2.8797(15) .
Cl(4) N(3) 3.054(3) 1_556
Cl(4) C(8) 3.418(3) 1_556
Cl(5) Cl(6) 2.849(2) .
Cl(5) Cl(7) 2.883(3) .
Cl(6) Cl(3) 3.536(2) 3_666
Cl(6) Cl(5) 2.849(2) .
Cl(6) Cl(7) 2.814(2) .
Cl(6) O(2) 3.311(3) .
Cl(7) Cl(5) 2.883(3) .
Cl(7) Cl(6) 2.814(2) .
S(1) Cl(1) 3.3495(13) .
S(1) N(1) 2.966(2) .
S(1) N(2) 2.633(3) .
S(1) C(1) 3.230(3) .
S(1) C(2) 3.148(3) .
S(1) C(5) 2.763(3) .
S(1) C(10) 3.038(3) .
S(1) C(15) 3.164(4) .
S(2) Cl(1) 3.4038(11) .
S(2) Cl(3) 3.5134(13) .
S(2) N(1) 3.002(2) .
S(2) N(3) 2.700(2) .
S(2) C(1) 3.150(3) .
S(2) C(2) 2.960(3) .
S(2) C(9) 2.793(3) .
S(2) C(16) 2.987(3) .
S(2) C(21) 3.267(3) .
S(2) C(22) 3.529(4) .
O(1) Ru(1) 3.023(2) .
O(1) O(2) 3.014(4) 3_666
O(1) C(2) 3.528(4) .
O(1) C(10) 3.398(4) 4_565
O(1) C(11) 3.254(5) 4_565
O(1) C(12) 3.211(5) 4_565
O(1) C(13) 3.341(5) 2_646
O(1) C(13) 3.301(5) 4_565
O(1) C(14) 3.434(5) 4_565
O(1) C(15) 3.495(5) 4_565
O(2) Ru(1) 2.992(3) .
O(2) Cl(6) 3.311(3) .
O(2) O(1) 3.014(4) 3_666
O(2) O(2) 3.250(3) 3_666
O(2) C(1) 3.479(5) .
O(2) C(1) 3.318(4) 3_666
O(2) C(2) 3.498(4) 3_666
O(2) C(12) 3.426(4) 4_564
O(2) C(13) 3.199(5) 4_564
N(1) Cl(1) 3.168(3) .
N(1) S(1) 2.966(2) .
N(1) S(2) 3.002(2) .
N(1) N(3) 3.564(3) .
N(1) C(2) 2.910(4) .
N(1) C(3) 2.417(4) .
N(1) C(4) 2.442(4) .
N(1) C(6) 2.386(4) .
N(1) C(7) 2.764(4) .
N(1) C(8) 2.390(3) .
N(2) Cl(1) 3.258(3) 4_564
N(2) S(1) 2.633(3) .
N(2) C(5) 2.404(4) .
N(2) C(6) 2.852(4) .
N(2) C(11) 2.410(4) .
N(2) C(15) 2.451(5) .
N(3) Cl(4) 3.054(3) 1_554
N(3) S(2) 2.700(2) .
N(3) N(1) 3.564(3) .
N(3) C(8) 2.782(4) .
N(3) C(8) 3.569(4) 3_565
N(3) C(9) 2.356(4) .
N(3) C(17) 2.434(4) .
N(3) C(21) 2.438(5) .
C(1) Cl(1) 3.079(3) .
C(1) S(1) 3.230(3) .
C(1) S(2) 3.150(3) .
C(1) O(2) 3.479(5) .
C(1) O(2) 3.318(4) 3_666
C(1) C(2) 2.635(5) .
C(2) S(1) 3.148(3) .
C(2) S(2) 2.960(3) .
C(2) O(1) 3.528(4) .
C(2) O(2) 3.498(4) 3_666
C(2) N(1) 2.910(4) .
C(2) C(1) 2.635(5) .
C(2) C(4) 3.573(4) .
C(2) C(9) 3.590(4) .
C(3) Ru(1) 3.122(3) .
C(3) N(1) 2.417(4) .
C(3) C(6) 2.521(4) .
C(3) C(10) 2.448(5) .
C(3) C(11) 3.474(5) .
C(3) C(15) 3.117(5) .
C(4) Ru(1) 3.136(3) .
C(4) N(1) 2.442(4) .
C(4) C(2) 3.573(4) .
C(4) C(8) 2.512(4) .
C(4) C(16) 2.326(4) .
C(4) C(17) 3.359(5) .
C(4) C(21) 3.058(5) .
C(5) Ru(1) 3.021(3) .
C(5) S(1) 2.763(3) .
C(5) N(2) 2.404(4) .
C(5) C(7) 2.394(4) .
C(5) C(8) 2.743(4) .
C(5) C(9) 2.343(4) .
C(6) Cl(1) 3.591(3) 4_564
C(6) N(1) 2.386(4) .
C(6) N(2) 2.852(4) .
C(6) C(3) 2.521(4) .
C(6) C(8) 2.380(5) .
C(6) C(9) 2.738(5) .
C(7) N(1) 2.764(4) .
C(7) C(5) 2.394(4) .
C(7) C(9) 2.389(4) .
C(7) C(11) 3.600(6) 4_564
C(7) C(16) 3.515(4) 3_565
C(7) C(17) 3.518(5) 3_565
C(8) Cl(4) 3.418(3) 1_554
C(8) N(1) 2.390(3) .
C(8) N(3) 2.782(4) .
C(8) N(3) 3.569(4) 3_565
C(8) C(4) 2.512(4) .
C(8) C(5) 2.743(4) .
C(8) C(6) 2.380(5) .
C(8) C(16) 3.518(4) 3_565
C(9) Ru(1) 3.002(3) .
C(9) S(2) 2.793(3) .
C(9) N(3) 2.356(4) .
C(9) C(2) 3.590(4) .
C(9) C(5) 2.343(4) .
C(9) C(6) 2.738(5) .
C(9) C(7) 2.389(4) .
C(10) S(1) 3.038(3) .
C(10) O(1) 3.398(4) 4_564
C(10) C(3) 2.448(5) .
C(10) C(12) 2.384(5) .
C(10) C(13) 2.740(5) .
C(10) C(14) 2.380(5) .
C(11) O(1) 3.254(5) 4_564
C(11) N(2) 2.410(4) .
C(11) C(3) 3.474(5) .
C(11) C(7) 3.600(6) 4_565
C(11) C(13) 2.397(6) .
C(11) C(14) 2.774(6) .
C(11) C(15) 2.416(6) .
C(12) O(1) 3.211(5) 4_564
C(12) O(2) 3.426(4) 4_565
C(12) C(10) 2.384(5) .
C(12) C(14) 2.393(7) .
C(12) C(15) 2.781(6) .
C(13) O(1) 3.341(5) 2_656
C(13) O(1) 3.301(5) 4_564
C(13) O(2) 3.199(5) 4_565
C(13) C(10) 2.740(5) .
C(13) C(11) 2.397(6) .
C(13) C(13) 3.563(7) 3_676
C(13) C(15) 2.397(6) .
C(14) O(1) 3.434(5) 4_564
C(14) C(10) 2.380(5) .
C(14) C(11) 2.774(6) .
C(14) C(12) 2.393(7) .
C(15) S(1) 3.164(4) .
C(15) O(1) 3.495(5) 4_564
C(15) N(2) 2.451(5) .
C(15) C(3) 3.117(5) .
C(15) C(11) 2.416(6) .
C(15) C(12) 2.781(6) .
C(15) C(13) 2.397(6) .
C(16) S(2) 2.987(3) .
C(16) C(4) 2.326(4) .
C(16) C(7) 3.515(4) 3_565
C(16) C(8) 3.518(4) 3_565
C(16) C(18) 2.405(5) .
C(16) C(19) 2.787(5) .
C(16) C(20) 2.401(5) .
C(17) N(3) 2.434(4) .
C(17) C(4) 3.359(5) .
C(17) C(7) 3.518(5) 3_565
C(17) C(19) 2.409(6) .
C(17) C(20) 2.764(6) .
C(17) C(21) 2.409(6) .
C(18) C(16) 2.405(5) .
C(18) C(20) 2.385(6) .
C(18) C(21) 2.771(6) .
C(19) C(16) 2.787(5) .
C(19) C(17) 2.409(6) .
C(19) C(21) 2.405(5) .
C(20) C(16) 2.401(5) .
C(20) C(17) 2.764(6) .
C(20) C(18) 2.385(6) .
C(21) Cl(2) 3.587(4) .
C(21) S(2) 3.267(3) .
C(21) N(3) 2.438(5) .
C(21) C(4) 3.058(5) .
C(21) C(17) 2.409(6) .
C(21) C(18) 2.771(6) .
C(21) C(19) 2.405(5) .
C(22) S(2) 3.529(4) .
Cl(1) H(1) 2.52(5) 4_565
Cl(1) H(2) 2.74(3) 4_565
Cl(1) H(5) 3.32(3) 4_565
Cl(1) H(13) 3.14(4) 3_566
Cl(1) H(14) 3.25(4) 3_566
Cl(1) H(16) 2.66(4) .
Cl(2) H(12) 3.21(4) 4_555
Cl(2) H(13) 3.54(4) .
Cl(2) H(14) 2.98(4) .
Cl(2) H(14) 3.52(4) 3_566
Cl(2) H(16) 2.28(3) .
Cl(3) H(11) 3.15(4) 4_555
Cl(3) H(12) 3.51(4) 4_555
Cl(3) H(16) 2.32(3) .
Cl(4) H(4) 2.96(4) 1_556
Cl(4) H(4) 3.11(4) 3_566
Cl(4) H(5) 3.12(4) 4_565
Cl(4) H(6) 3.19(4) 4_565
Cl(4) H(10) 3.07(4) 1_556
Cl(4) H(14) 3.56(3) 3_566
Cl(4) H(16) 2.28(3) .
Cl(5) H(8) 3.19(4) .
Cl(5) H(9) 3.39(3) .
Cl(5) H(10) 3.48(4) 2_655
Cl(5) H(11) 3.47(4) 2_655
Cl(5) H(15) 2.17(4) .
Cl(6) H(9) 3.44(4) .
Cl(6) H(15) 2.25(3) .
Cl(7) H(9) 3.36(4) 4_565
Cl(7) H(15) 2.19(4) .
S(1) H(1) 3.34(5) .
S(1) H(1) 3.40(6) 4_565
S(1) H(2) 3.48(3) 4_565
S(1) H(9) 2.92(4) .
S(2) H(14) 3.12(3) .
S(2) H(15) 2.84(4) 3_666
S(2) H(16) 3.01(3) .
O(1) H(6) 3.56(4) 4_565
O(1) H(7) 2.40(5) 2_646
O(2) H(6) 3.21(4) 4_564
O(2) H(7) 2.67(6) 4_564
N(1) H(2) 3.18(3) .
N(1) H(4) 3.16(3) .
N(2) H(2) 2.59(3) .
N(2) H(5) 2.49(4) .
N(2) H(9) 2.59(3) .
N(3) H(4) 2.44(3) .
N(3) H(4) 2.77(3) 3_565
N(3) H(10) 2.59(4) .
N(3) H(14) 2.56(4) .
C(1) H(7) 3.44(5) 2_646
C(1) H(16) 3.33(3) .
C(2) H(6) 3.48(4) 4_564
C(2) H(7) 3.50(6) 4_564
C(3) H(1) 1.83(5) .
C(3) H(2) 2.69(3) .
C(3) H(2) 3.54(4) 4_565
C(3) H(5) 3.53(4) .
C(3) H(9) 2.98(3) .
C(4) H(4) 2.60(3) .
C(4) H(10) 3.49(4) .
C(4) H(14) 2.94(4) .
C(5) H(1) 2.47(5) .
C(5) H(2) 1.99(3) .
C(5) H(3) 3.21(3) .
C(6) H(1) 2.51(5) .
C(6) H(3) 1.99(3) .
C(6) H(4) 3.21(3) .
C(6) H(5) 3.29(4) 4_564
C(6) H(13) 3.05(4) 2_555
C(7) H(2) 1.97(3) .
C(7) H(4) 2.01(4) .
C(7) H(5) 2.91(4) 4_564
C(7) H(12) 3.52(4) 2_555
C(7) H(13) 3.29(4) 2_555
C(8) H(2) 3.17(3) .
C(8) H(3) 2.00(3) .
C(8) H(5) 3.12(4) 4_564
C(9) H(3) 3.22(3) .
C(9) H(4) 1.96(3) .
C(9) H(6) 3.48(5) 4_564
C(10) H(1) 1.91(5) .
C(10) H(5) 2.02(4) .
C(10) H(6) 3.15(4) .
C(10) H(8) 3.12(4) .
C(10) H(9) 2.00(3) .
C(11) H(1) 2.60(5) .
C(11) H(6) 1.94(4) .
C(11) H(7) 3.27(5) .
C(11) H(8) 3.58(4) .
C(11) H(9) 3.25(4) .
C(12) H(5) 2.14(3) .
C(12) H(7) 2.04(5) .
C(12) H(8) 3.11(4) .
C(13) H(5) 3.34(3) .
C(13) H(6) 2.00(4) .
C(13) H(7) 3.13(6) 3_676
C(13) H(8) 1.89(4) .
C(13) H(9) 3.26(4) .
C(14) H(6) 3.20(4) .
C(14) H(7) 2.04(6) .
C(14) H(7) 3.51(6) 3_676
C(14) H(9) 2.06(3) .
C(15) H(1) 3.01(5) .
C(15) H(5) 3.28(4) .
C(15) H(7) 3.28(6) .
C(15) H(8) 1.95(4) .
C(16) H(3) 2.91(3) 3_565
C(16) H(4) 2.97(3) 3_565
C(16) H(10) 1.99(4) .
C(16) H(11) 3.20(4) .
C(16) H(13) 3.15(4) .
C(16) H(14) 1.97(4) .
C(16) H(15) 3.34(3) 3_666
C(17) H(3) 2.88(3) 3_565
C(17) H(4) 3.42(3) 3_565
C(17) H(11) 1.97(4) .
C(17) H(12) 3.17(4) .
C(17) H(14) 3.19(4) .
C(17) H(15) 3.22(3) 3_666
C(18) H(3) 2.90(3) 3_565
C(18) H(10) 1.97(4) .
C(18) H(12) 1.96(4) .
C(18) H(13) 3.15(4) .
C(18) H(13) 3.51(3) 4_554
C(18) H(15) 3.45(3) 3_666
C(19) H(3) 2.93(3) 3_565
C(19) H(10) 3.20(4) .
C(19) H(11) 1.97(4) .
C(19) H(13) 1.95(4) .
C(19) H(14) 3.20(4) .
C(20) H(2) 3.53(3) 2_545
C(20) H(3) 2.96(3) 3_565
C(20) H(11) 3.17(4) .
C(20) H(11) 3.39(4) 4_555
C(20) H(12) 1.95(4) .
C(20) H(14) 2.00(4) .
C(21) H(3) 2.93(3) 3_565
C(21) H(4) 3.53(3) 3_565
C(21) H(10) 3.20(4) .
C(21) H(12) 3.17(4) .
C(21) H(13) 1.93(4) .
C(22) H(14) 3.55(4) 3_566
H(1) Cl(1) 2.52(5) 4_564
H(1) S(1) 3.34(5) .
H(1) S(1) 3.40(6) 4_564
H(1) C(3) 1.83(5) .
H(1) C(5) 2.47(5) .
H(1) C(6) 2.51(5) .
H(1) C(10) 1.91(5) .
H(1) C(11) 2.60(5) .
H(1) C(15) 3.01(5) .
H(1) H(2) 2.05(6) .
H(1) H(5) 2.46(7) .
H(1) H(9) 3.18(6) .
H(2) Cl(1) 2.74(3) 4_564
H(2) S(1) 3.48(3) 4_564
H(2) N(1) 3.18(3) .
H(2) N(2) 2.59(3) .
H(2) C(3) 2.69(3) .
H(2) C(3) 3.54(4) 4_564
H(2) C(5) 1.99(3) .
H(2) C(7) 1.97(3) .
H(2) C(8) 3.17(3) .
H(2) C(20) 3.53(3) 2_555
H(2) H(1) 2.05(6) .
H(2) H(3) 2.27(4) .
H(2) H(5) 3.58(5) 4_564
H(2) H(13) 2.80(6) 2_555
H(3) C(5) 3.21(3) .
H(3) C(6) 1.99(3) .
H(3) C(8) 2.00(3) .
H(3) C(9) 3.22(3) .
H(3) C(16) 2.91(3) 3_565
H(3) C(17) 2.88(3) 3_565
H(3) C(18) 2.90(3) 3_565
H(3) C(19) 2.93(3) 3_565
H(3) C(20) 2.96(3) 3_565
H(3) C(21) 2.93(3) 3_565
H(3) H(2) 2.27(4) .
H(3) H(4) 2.35(5) .
H(3) H(5) 3.07(6) 4_564
H(3) H(10) 3.35(5) 3_565
H(3) H(11) 3.37(5) 3_565
H(3) H(12) 3.45(5) 3_565
H(3) H(13) 3.16(6) 2_555
H(3) H(13) 3.43(5) 3_565
H(3) H(14) 3.48(5) 3_565
H(4) Cl(4) 2.96(4) 1_554
H(4) Cl(4) 3.11(4) 3_566
H(4) N(1) 3.16(3) .
H(4) N(3) 2.44(3) .
H(4) N(3) 2.77(3) 3_565
H(4) C(4) 2.60(3) .
H(4) C(6) 3.21(3) .
H(4) C(7) 2.01(4) .
H(4) C(9) 1.96(3) .
H(4) C(16) 2.97(3) 3_565
H(4) C(17) 3.42(3) 3_565
H(4) C(21) 3.53(3) 3_565
H(4) H(3) 2.35(5) .
H(4) H(4) 3.10(5) 3_565
H(4) H(5) 3.42(6) 4_564
H(4) H(10) 3.53(5) 3_565
H(5) Cl(1) 3.32(3) 4_564
H(5) Cl(4) 3.12(4) 4_564
H(5) N(2) 2.49(4) .
H(5) C(3) 3.53(4) .
H(5) C(6) 3.29(4) 4_565
H(5) C(7) 2.91(4) 4_565
H(5) C(8) 3.12(4) 4_565
H(5) C(10) 2.02(4) .
H(5) C(12) 2.14(3) .
H(5) C(13) 3.34(3) .
H(5) C(15) 3.28(4) .
H(5) H(1) 2.46(7) .
H(5) H(2) 3.58(5) 4_565
H(5) H(3) 3.07(6) 4_565
H(5) H(4) 3.42(6) 4_565
H(5) H(6) 2.37(5) .
H(5) H(16) 3.33(5) 4_564
H(6) Cl(4) 3.19(4) 4_564
H(6) O(1) 3.56(4) 4_564
H(6) O(2) 3.21(4) 4_565
H(6) C(2) 3.48(4) 4_565
H(6) C(9) 3.48(5) 4_565
H(6) C(10) 3.15(4) .
H(6) C(11) 1.94(4) .
H(6) C(13) 2.00(4) .
H(6) C(14) 3.20(4) .
H(6) H(5) 2.37(5) .
H(6) H(7) 2.34(7) .
H(7) O(1) 2.40(5) 2_656
H(7) O(2) 2.67(6) 4_565
H(7) C(1) 3.44(5) 2_656
H(7) C(2) 3.50(6) 4_565
H(7) C(11) 3.27(5) .
H(7) C(12) 2.04(5) .
H(7) C(13) 3.13(6) 3_676
H(7) C(14) 2.04(6) .
H(7) C(14) 3.51(6) 3_676
H(7) C(15) 3.28(6) .
H(7) H(6) 2.34(7) .
H(7) H(7) 2.96(9) 3_676
H(7) H(8) 2.24(7) .
H(7) H(8) 3.51(7) 3_676
H(8) Cl(5) 3.19(4) .
H(8) C(10) 3.12(4) .
H(8) C(11) 3.58(4) .
H(8) C(12) 3.11(4) .
H(8) C(13) 1.89(4) .
H(8) C(15) 1.95(4) .
H(8) H(7) 2.24(7) .
H(8) H(7) 3.51(7) 3_676
H(8) H(9) 2.34(5) .
H(9) Cl(5) 3.39(3) .
H(9) Cl(6) 3.44(4) .
H(9) Cl(7) 3.36(4) 4_564
H(9) S(1) 2.92(4) .
H(9) N(2) 2.59(3) .
H(9) C(3) 2.98(3) .
H(9) C(10) 2.00(3) .
H(9) C(11) 3.25(4) .
H(9) C(13) 3.26(4) .
H(9) C(14) 2.06(3) .
H(9) H(1) 3.18(6) .
H(9) H(8) 2.34(5) .
H(10) Cl(4) 3.07(4) 1_554
H(10) Cl(5) 3.48(4) 2_645
H(10) N(3) 2.59(4) .
H(10) C(4) 3.49(4) .
H(10) C(16) 1.99(4) .
H(10) C(18) 1.97(4) .
H(10) C(19) 3.20(4) .
H(10) C(21) 3.20(4) .
H(10) H(3) 3.35(5) 3_565
H(10) H(4) 3.53(5) 3_565
H(10) H(11) 2.26(6) .
H(10) H(12) 3.42(5) 4_554
H(10) H(15) 3.50(5) 3_666
H(11) Cl(3) 3.15(4) 4_554
H(11) Cl(5) 3.47(4) 2_645
H(11) C(16) 3.20(4) .
H(11) C(17) 1.97(4) .
H(11) C(19) 1.97(4) .
H(11) C(20) 3.17(4) .
H(11) C(20) 3.39(4) 4_554
H(11) H(3) 3.37(5) 3_565
H(11) H(10) 2.26(6) .
H(11) H(12) 2.25(6) .
H(11) H(12) 3.58(5) 4_554
H(11) H(13) 3.13(5) 4_554
H(12) Cl(2) 3.21(4) 4_554
H(12) Cl(3) 3.51(4) 4_554
H(12) C(7) 3.52(4) 2_545
H(12) C(17) 3.17(4) .
H(12) C(18) 1.96(4) .
H(12) C(20) 1.95(4) .
H(12) C(21) 3.17(4) .
H(12) H(3) 3.45(5) 3_565
H(12) H(10) 3.42(5) 4_555
H(12) H(11) 2.25(6) .
H(12) H(11) 3.58(5) 4_555
H(12) H(13) 2.24(6) .
H(13) Cl(1) 3.14(4) 3_566
H(13) Cl(2) 3.54(4) .
H(13) C(6) 3.05(4) 2_545
H(13) C(7) 3.29(4) 2_545
H(13) C(16) 3.15(4) .
H(13) C(18) 3.15(4) .
H(13) C(18) 3.51(4) 4_555
H(13) C(19) 1.95(4) .
H(13) C(21) 1.93(4) .
H(13) H(2) 2.80(5) 2_545
H(13) H(3) 3.16(6) 2_545
H(13) H(3) 3.43(5) 3_565
H(13) H(11) 3.13(5) 4_555
H(13) H(12) 2.24(6) .
H(13) H(14) 2.25(6) .
H(14) Cl(1) 3.25(4) 3_566
H(14) Cl(2) 2.98(4) .
H(14) Cl(2) 3.52(4) 3_566
H(14) Cl(4) 3.56(3) 3_566
H(14) S(2) 3.12(3) .
H(14) N(3) 2.56(4) .
H(14) C(4) 2.94(4) .
H(14) C(16) 1.97(4) .
H(14) C(17) 3.19(4) .
H(14) C(19) 3.20(4) .
H(14) C(20) 2.00(4) .
H(14) C(22) 3.55(4) 3_566
H(14) H(3) 3.48(5) 3_565
H(14) H(13) 2.25(6) .
H(14) H(16) 3.15(5) 3_566
H(15) Cl(5) 2.17(4) .
H(15) Cl(6) 2.25(3) .
H(15) Cl(7) 2.19(4) .
H(15) S(2) 2.84(4) 3_666
H(15) C(16) 3.34(3) 3_666
H(15) C(17) 3.22(3) 3_666
H(15) C(18) 3.45(3) 3_666
H(15) H(10) 3.50(5) 3_666
H(16) Cl(1) 2.66(4) .
H(16) Cl(2) 2.28(3) .
H(16) Cl(3) 2.32(3) .
H(16) Cl(4) 2.28(3) .
H(16) S(2) 3.01(3) .
H(16) C(1) 3.33(3) .
H(16) H(5) 3.33(5) 4_565
H(16) H(14) 3.15(5) 3_566

loop_
_geom_torsion_atom_site_label_1
_geom_torsion_atom_site_label_2
_geom_torsion_atom_site_label_3
_geom_torsion_atom_site_label_4
_geom_torsion
Cl(1) Ru(1) S(1) C(3) -84.68(13)
Cl(1) Ru(1) S(2) C(4) 94.01(12)
Cl(1) Ru(1) N(1) C(5) 85.3(2)
Cl(1) Ru(1) N(1) C(9) -92.4(2)
Cl(1) Ru(1) C(1) O(1) 75(11)
Cl(1) Ru(1) C(2) O(2) -10(6)
S(1) Ru(1) S(2) C(4) 15.4(2)
S(2) Ru(1) S(1) C(3) -5.9(2)
S(1) Ru(1) N(1) C(5) -2.7(2)
S(1) Ru(1) N(1) C(9) 179.6(2)
N(1) Ru(1) S(1) C(3) 3.33(15)
S(1) Ru(1) C(1) O(1) 163(11)
C(1) Ru(1) S(1) C(3) -173.43(18)
S(1) Ru(1) C(2) O(2) 140(4)
C(2) Ru(1) S(1) C(3) 96.98(16)
S(2) Ru(1) N(1) C(5) 175.2(2)
S(2) Ru(1) N(1) C(9) -2.4(2)
N(1) Ru(1) S(2) C(4) 6.25(15)
S(2) Ru(1) C(1) O(1) -14(11)
C(1) Ru(1) S(2) C(4) -176.94(17)
S(2) Ru(1) C(2) O(2) -53(4)
C(2) Ru(1) S(2) C(4) -88.22(16)
N(1) Ru(1) C(1) O(1) 60(12)
C(1) Ru(1) N(1) C(5) 100(2)
C(1) Ru(1) N(1) C(9) -77(2)
N(1) Ru(1) C(2) O(2) -137(4)
C(2) Ru(1) N(1) C(5) -97.3(2)
C(2) Ru(1) N(1) C(9) 85.0(2)
C(1) Ru(1) C(2) O(2) 42(4)
C(2) Ru(1) C(1) O(1) -102(11)
Ru(1) S(1) C(3) N(2) 174.9(3)
Ru(1) S(1) C(3) C(5) -4.4(3)
Ru(1) S(2) C(4) N(3) 169.5(3)
Ru(1) S(2) C(4) C(9) -10.4(3)
Ru(1) N(1) C(5) C(3) 0.7(4)
Ru(1) N(1) C(5) C(6) -178.0(2)
Ru(1) N(1) C(9) C(4) -3.7(4)
Ru(1) N(1) C(9) C(8) 175.4(2)
C(5) N(1) C(9) C(4) 178.6(3)
C(5) N(1) C(9) C(8) -2.3(5)
C(9) N(1) C(5) C(3) 178.4(3)
C(9) N(1) C(5) C(6) -0.4(5)
C(3) N(2) C(10) C(11) -121.3(4)
C(3) N(2) C(10) C(15) 60.0(5)
C(10) N(2) C(3) S(1) -2.8(5)
C(10) N(2) C(3) C(5) 176.5(3)
C(4) N(3) C(16) C(17) -113.5(3)
C(4) N(3) C(16) C(21) 70.8(4)
C(16) N(3) C(4) S(2) 2.2(5)
C(16) N(3) C(4) C(9) -177.9(3)
S(1) C(3) C(5) N(1) 3.0(4)
S(1) C(3) C(5) C(6) -178.3(3)
N(2) C(3) C(5) N(1) -176.3(3)
N(2) C(3) C(5) C(6) 2.4(5)
S(2) C(4) C(9) N(1) 10.5(4)
S(2) C(4) C(9) C(8) -168.6(3)
N(3) C(4) C(9) N(1) -169.4(3)
N(3) C(4) C(9) C(8) 11.5(5)
N(1) C(5) C(6) C(7) 2.3(5)
C(3) C(5) C(6) C(7) -176.4(3)
C(5) C(6) C(7) C(8) -1.5(6)
C(6) C(7) C(8) C(9) -1.1(6)
C(7) C(8) C(9) N(1) 3.1(5)
C(7) C(8) C(9) C(4) -177.9(3)
N(2) C(10) C(11) C(12) 179.8(3)
N(2) C(10) C(15) C(14) 179.4(4)
C(11) C(10) C(15) C(14) 0.8(6)
C(15) C(10) C(11) C(12) -1.6(6)
C(10) C(11) C(12) C(13) 1.2(6)
C(11) C(12) C(13) C(14) -0.1(5)
C(12) C(13) C(14) C(15) -0.8(7)
C(13) C(14) C(15) C(10) 0.4(7)
N(3) C(16) C(17) C(18) -177.2(3)
N(3) C(16) C(21) C(20) 177.6(3)
C(17) C(16) C(21) C(20) 1.9(4)
C(21) C(16) C(17) C(18) -1.5(5)
C(16) C(17) C(18) C(19) 1.3(5)
C(17) C(18) C(19) C(20) -1.5(5)
C(18) C(19) C(20) C(21) 2.0(5)
C(19) C(20) C(21) C(16) -2.2(5)
